data_7034392
loop_
_publ_author_name
'Caputo, Christopher B.'
'Winkelhaus, Daniel'
'Dobrovetsky, Roman'
'Hounjet, Lindsay J.'
'Stephan, Douglas W.'

_publ_section_title
;
 Synthesis and Lewis acidity of fluorophosphonium cations.
;
_journal_issue 27
_journal_name_full 'Dalton transactions (Cambridge, England : 2003)'
_journal_page_first 12256
_journal_page_last 12264
_journal_paper_doi 10.1039/c5dt00217f
_journal_volume 44
_journal_year 2015
_chemical_formula_sum 'C51 H33 B F21 P'
_chemical_formula_weight 1086.55
_chemical_name_systematic
; 
 ? 
;
_space_group_IT_number 14
_symmetry_cell_setting monoclinic
_symmetry_space_group_name_Hall '-P 2yn'
_symmetry_space_group_name_H-M 'P 1 21/n 1'
_atom_sites_solution_hydrogens geom
_atom_sites_solution_primary direct
_atom_sites_solution_secondary difmap
_audit_creation_method SHELXL-97
_audit_update_record
;
2015-01-16 deposited with the CCDC.
2015-03-11 downloaded from the CCDC.
;
_cell_angle_alpha 90.00
_cell_angle_beta 95.637(8)
_cell_angle_gamma 90.00
_cell_formula_units_Z 4
_cell_length_a 8.179(2)
_cell_length_b 24.083(5)
_cell_length_c 23.410(5)
_cell_measurement_reflns_used 9891
_cell_measurement_temperature 150(2)
_cell_measurement_theta_max 27.37
_cell_measurement_theta_min 2.43
_cell_volume 4588.9(18)
_computing_cell_refinement 'Bruker SAINT'
_computing_data_collection 'Bruker APEX2'
_computing_data_reduction 'Bruker SAINT'
_computing_molecular_graphics 'Bruker SHELXTL'
_computing_publication_material 'Bruker SHELXTL'
_computing_structure_refinement 'SHELXL-97 (Sheldrick, 1997)'
_computing_structure_solution 'SHELXS-97 (Sheldrick, 1990)'
_diffrn_ambient_temperature 150(2)
_diffrn_measured_fraction_theta_full 1.000
_diffrn_measured_fraction_theta_max 1.000
_diffrn_measurement_device_type 'Bruker APEX-II CCD'
_diffrn_measurement_method '\f and \w scans'
_diffrn_radiation_monochromator graphite
_diffrn_radiation_source 'fine-focus sealed tube'
_diffrn_radiation_type MoK\a
_diffrn_radiation_wavelength 0.71073
_diffrn_reflns_av_R_equivalents 0.0406
_diffrn_reflns_av_sigmaI/netI 0.0382
_diffrn_reflns_limit_h_max 9
_diffrn_reflns_limit_h_min -9
_diffrn_reflns_limit_k_max 27
_diffrn_reflns_limit_k_min -28
_diffrn_reflns_limit_l_max 27
_diffrn_reflns_limit_l_min -25
_diffrn_reflns_number 35791
_diffrn_reflns_theta_full 25.00
_diffrn_reflns_theta_max 25.00
_diffrn_reflns_theta_min 1.22
_diffrn_standards_number 0
_exptl_absorpt_coefficient_mu 0.184
_exptl_absorpt_correction_T_max 0.7456
_exptl_absorpt_correction_T_min 0.6797
_exptl_absorpt_correction_type multi-scan
_exptl_absorpt_process_details SADABS
_exptl_crystal_colour colourless
_exptl_crystal_density_diffrn 1.573
_exptl_crystal_density_method 'not measured'
_exptl_crystal_description BLOCK
_exptl_crystal_F_000 2192
_exptl_crystal_size_max 0.20
_exptl_crystal_size_mid 0.10
_exptl_crystal_size_min 0.10
_refine_diff_density_max 0.962
_refine_diff_density_min -0.419
_refine_diff_density_rms 0.050
_refine_ls_extinction_method none
_refine_ls_goodness_of_fit_ref 1.025
_refine_ls_hydrogen_treatment constr
_refine_ls_matrix_type full
_refine_ls_number_parameters 676
_refine_ls_number_reflns 8091
_refine_ls_number_restraints 0
_refine_ls_restrained_S_all 1.025
_refine_ls_R_factor_all 0.0618
_refine_ls_R_factor_gt 0.0397
_refine_ls_shift/su_max 0.001
_refine_ls_shift/su_mean 0.000
_refine_ls_structure_factor_coef Fsqd
_refine_ls_weighting_details 'calc w=1/[\s^2^(Fo^2^)+(0.0443P)^2^+2.9572P] where P=(Fo^2^+2Fc^2^)/3'
_refine_ls_weighting_scheme calc
_refine_ls_wR_factor_gt 0.0916
_refine_ls_wR_factor_ref 0.1025
_reflns_number_gt 6070
_reflns_number_total 8091
_reflns_threshold_expression >2sigma(I)
_cod_data_source_file c5dt00217f2.cif
_cod_data_source_block dw021_0m
_cod_depositor_comments
;
The following automatic conversions were performed:

'_symmetry_cell_setting' value 'Monoclinic' changed to 'monoclinic'
according to
/usr/data/users/saulius/crontab/automatic-downloads/rss-feeds/RSC/lib/dictionaries/cif_core.dic
dictionary named 'cif_core.dic' version 2.4.2 from 2011-04-26.

Automatic conversion script
Id: cif_fix_values 3105 2015-03-04 15:46:00Z robertas 

 Adding full bibliography for 7034389--7034395.cif.
;
_cod_original_cell_volume 4589.0(19)
_cod_original_sg_symbol_H-M P2(1)/n
_cod_database_code 7034392

loop_
_symmetry_equiv_pos_as_xyz
'x, y, z'
'-x+1/2, y+1/2, -z+1/2'
'-x, -y, -z'
'x-1/2, -y-1/2, z-1/2'

loop_
_atom_site_label
_atom_site_type_symbol
_atom_site_fract_x
_atom_site_fract_y
_atom_site_fract_z
_atom_site_U_iso_or_equiv
_atom_site_adp_type
_atom_site_occupancy
_atom_site_symmetry_multiplicity
_atom_site_calc_flag
_atom_site_refinement_flags
P1 P 0.14992(7) 0.72764(2) 0.04483(2) 0.01993(14) Uani 1 1 d .
F4 F 0.88797(18) 0.94609(7) 0.02436(6) 0.0443(4) Uani 1 1 d .
F14 F -0.03363(19) 1.17078(6) 0.14497(7) 0.0490(4) Uani 1 1 d .
F9 F 0.96491(17) 1.04459(7) 0.38729(6) 0.0423(4) Uani 1 1 d .
F15 F 0.00701(18) 1.12421(6) 0.25225(7) 0.0434(4) Uani 1 1 d .
F16 F 0.23271(17) 1.04535(6) 0.27590(6) 0.0330(3) Uani 1 1 d .
F13 F 0.15683(19) 1.13621(6) 0.06320(6) 0.0410(4) Uani 1 1 d .
F12 F 0.37560(17) 1.05624(6) 0.08382(5) 0.0310(3) Uani 1 1 d .
F6 F 0.49998(16) 0.88191(5) 0.14330(6) 0.0305(3) Uani 1 1 d .
F5 F 0.69397(17) 0.86335(6) 0.06146(6) 0.0392(4) Uani 1 1 d .
F2 F 0.67514(16) 1.06991(5) 0.15259(6) 0.0290(3) Uani 1 1 d .
F3 F 0.87337(17) 1.04951(6) 0.07103(6) 0.0382(4) Uani 1 1 d .
F21 F 0.40667(17) 0.93989(6) 0.31982(6) 0.0349(4) Uani 1 1 d .
F18 F -0.01739(17) 0.86928(6) 0.14134(6) 0.0363(4) Uani 1 1 d .
F17 F 0.21080(16) 0.94423(5) 0.12131(5) 0.0293(3) Uani 1 1 d .
F19 F -0.04155(17) 0.83081(6) 0.25014(6) 0.0368(4) Uani 1 1 d .
F20 F 0.18166(18) 0.86461(6) 0.33683(6) 0.0376(4) Uani 1 1 d .
F10 F 0.92253(17) 0.94021(6) 0.34321(6) 0.0376(4) Uani 1 1 d .
F11 F 0.68560(17) 0.91962(5) 0.25898(6) 0.0317(3) Uani 1 1 d .
F7 F 0.52546(16) 1.10935(5) 0.26245(6) 0.0284(3) Uani 1 1 d .
F8 F 0.76339(17) 1.12794(6) 0.34484(6) 0.0356(4) Uani 1 1 d .
F1 F 0.02202(15) 0.77526(5) 0.04872(5) 0.0262(3) Uani 1 1 d .
C31 C 0.7853(3) 0.95634(11) 0.06456(10) 0.0295(6) Uani 1 1 d .
C32 C 0.6868(3) 0.91526(10) 0.08347(10) 0.0280(6) Uani 1 1 d .
C33 C 0.5852(3) 0.92637(9) 0.12588(10) 0.0232(5) Uani 1 1 d .
C28 C 0.5696(3) 0.97805(9) 0.15084(9) 0.0208(5) Uani 1 1 d .
C40 C 0.3216(3) 1.04705(9) 0.18222(9) 0.0211(5) Uani 1 1 d .
C45 C 0.2179(3) 1.06656(10) 0.22171(10) 0.0246(5) Uani 1 1 d .
C44 C 0.1005(3) 1.10729(10) 0.21082(11) 0.0305(6) Uani 1 1 d .
C43 C 0.0799(3) 1.13077(10) 0.15716(12) 0.0321(6) Uani 1 1 d .
C37 C 0.8440(3) 1.03445(11) 0.34481(10) 0.0267(6) Uani 1 1 d .
C36 C 0.7414(3) 1.07613(10) 0.32381(10) 0.0243(5) Uani 1 1 d .
C35 C 0.6178(3) 1.06461(9) 0.28066(9) 0.0219(5) Uani 1 1 d .
C34 C 0.5884(3) 1.01267(9) 0.25635(9) 0.0215(5) Uani 1 1 d .
C41 C 0.2915(3) 1.07151(9) 0.12842(10) 0.0229(5) Uani 1 1 d .
C42 C 0.1757(3) 1.11302(10) 0.11566(10) 0.0275(6) Uani 1 1 d .
C30 C 0.7793(3) 1.00827(10) 0.08875(10) 0.0264(5) Uani 1 1 d .
C29 C 0.6744(3) 1.01752(9) 0.13087(10) 0.0224(5) Uani 1 1 d .
C46 C 0.3258(3) 0.94570(9) 0.21849(9) 0.0212(5) Uani 1 1 d .
C51 C 0.3082(3) 0.92376(10) 0.27258(10) 0.0252(5) Uani 1 1 d .
C50 C 0.1888(3) 0.88516(10) 0.28328(10) 0.0266(6) Uani 1 1 d .
C49 C 0.0760(3) 0.86787(9) 0.23968(11) 0.0266(6) Uani 1 1 d .
C48 C 0.0874(3) 0.88781(10) 0.18534(10) 0.0252(5) Uani 1 1 d .
C47 C 0.2088(3) 0.92571(9) 0.17603(10) 0.0232(5) Uani 1 1 d .
C39 C 0.6989(3) 0.97246(9) 0.27916(10) 0.0233(5) Uani 1 1 d .
C38 C 0.8229(3) 0.98205(10) 0.32245(10) 0.0260(5) Uani 1 1 d .
C17 C -0.2936(4) 0.52715(13) -0.01128(15) 0.0585(9) Uani 1 1 d .
H21 H -0.2551 0.4951 0.0120 0.088 Uiso 1 1 calc R
H20 H -0.2897 0.5184 -0.0520 0.088 Uiso 1 1 calc R
H1 H -0.4068 0.5360 -0.0042 0.088 Uiso 1 1 calc R
C13 C -0.1843(3) 0.57656(11) 0.00460(11) 0.0331(6) Uani 1 1 d .
C12 C -0.0547(3) 0.57263(10) 0.04694(11) 0.0307(6) Uani 1 1 d .
H22 H -0.0366 0.5384 0.0666 0.037 Uiso 1 1 calc R
C11 C 0.0507(3) 0.61701(10) 0.06190(10) 0.0238(5) Uani 1 1 d .
C10 C 0.0210(3) 0.66758(10) 0.03243(9) 0.0214(5) Uani 1 1 d .
C1 C 0.2565(3) 0.74473(9) -0.01610(9) 0.0204(5) Uani 1 1 d .
C6 C 0.2983(3) 0.80106(9) -0.02328(9) 0.0208(5) Uani 1 1 d .
C5 C 0.3755(3) 0.81530(10) -0.07137(10) 0.0248(5) Uani 1 1 d .
H5 H 0.4051 0.8530 -0.0765 0.030 Uiso 1 1 calc R
C4 C 0.4114(3) 0.77661(10) -0.11248(9) 0.0246(5) Uani 1 1 d .
C8 C 0.4909(4) 0.79372(12) -0.16517(11) 0.0433(7) Uani 1 1 d .
H2 H 0.4643 0.8326 -0.1742 0.065 Uiso 1 1 calc R
H4 H 0.4497 0.7702 -0.1976 0.065 Uiso 1 1 calc R
H3 H 0.6103 0.7894 -0.1580 0.065 Uiso 1 1 calc R
C9 C 0.2660(3) 0.84724(10) 0.01833(10) 0.0297(6) Uani 1 1 d .
H6 H 0.3395 0.8785 0.0130 0.044 Uiso 1 1 calc R
H7 H 0.2859 0.8335 0.0578 0.044 Uiso 1 1 calc R
H8 H 0.1516 0.8595 0.0111 0.044 Uiso 1 1 calc R
C2 C 0.2986(3) 0.70386(10) -0.05572(10) 0.0228(5) Uani 1 1 d .
C3 C 0.3736(3) 0.72150(10) -0.10328(10) 0.0244(5) Uani 1 1 d .
H9 H 0.4002 0.6946 -0.1306 0.029 Uiso 1 1 calc R
C7 C 0.2740(3) 0.64193(10) -0.04964(12) 0.0372(7) Uani 1 1 d .
H10 H 0.1583 0.6327 -0.0604 0.056 Uiso 1 1 calc R
H12 H 0.3047 0.6309 -0.0097 0.056 Uiso 1 1 calc R
H11 H 0.3430 0.6221 -0.0749 0.056 Uiso 1 1 calc R
C16 C 0.1909(3) 0.60730(11) 0.10797(11) 0.0340(6) Uani 1 1 d .
H13 H 0.2000 0.5675 0.1165 0.051 Uiso 1 1 calc R
H15 H 0.1697 0.6275 0.1428 0.051 Uiso 1 1 calc R
H14 H 0.2936 0.6206 0.0945 0.051 Uiso 1 1 calc R
C14 C -0.2107(3) 0.62668(11) -0.02348(11) 0.0331(6) Uani 1 1 d .
H19 H -0.3008 0.6298 -0.0522 0.040 Uiso 1 1 calc R
C15 C -0.1110(3) 0.67267(10) -0.01158(10) 0.0251(5) Uani 1 1 d .
C18 C -0.1515(3) 0.72438(11) -0.04691(11) 0.0354(6) Uani 1 1 d .
H17 H -0.2266 0.7148 -0.0807 0.053 Uiso 1 1 calc R
H16 H -0.0502 0.7401 -0.0593 0.053 Uiso 1 1 calc R
H18 H -0.2038 0.7517 -0.0236 0.053 Uiso 1 1 calc R
C19 C 0.2734(3) 0.73268(9) 0.11209(9) 0.0197(5) Uani 1 1 d .
C24 C 0.4486(3) 0.73596(9) 0.11675(10) 0.0216(5) Uani 1 1 d .
C23 C 0.5291(3) 0.75071(10) 0.16949(10) 0.0244(5) Uani 1 1 d .
H30 H 0.6454 0.7539 0.1728 0.029 Uiso 1 1 calc R
C22 C 0.4470(3) 0.76107(9) 0.21762(10) 0.0234(5) Uani 1 1 d .
C21 C 0.2776(3) 0.75324(9) 0.21285(10) 0.0224(5) Uani 1 1 d .
H26 H 0.2210 0.7576 0.2461 0.027 Uiso 1 1 calc R
C20 C 0.1883(3) 0.73934(9) 0.16151(9) 0.0197(5) Uani 1 1 d .
C25 C 0.0033(3) 0.73200(10) 0.16139(10) 0.0251(5) Uani 1 1 d .
H23 H -0.0229 0.7223 0.2001 0.038 Uiso 1 1 calc R
H24 H -0.0340 0.7022 0.1347 0.038 Uiso 1 1 calc R
H25 H -0.0522 0.7667 0.1493 0.038 Uiso 1 1 calc R
C26 C 0.5397(3) 0.78023(11) 0.27290(11) 0.0360(6) Uani 1 1 d .
H28 H 0.4665 0.7796 0.3036 0.054 Uiso 1 1 calc R
H27 H 0.5799 0.8181 0.2681 0.054 Uiso 1 1 calc R
H29 H 0.6331 0.7554 0.2829 0.054 Uiso 1 1 calc R
C27 C 0.5550(3) 0.72368(11) 0.06875(10) 0.0323(6) Uani 1 1 d .
H33 H 0.5551 0.7559 0.0432 0.048 Uiso 1 1 calc R
H32 H 0.5111 0.6913 0.0469 0.048 Uiso 1 1 calc R
H31 H 0.6676 0.7159 0.0851 0.048 Uiso 1 1 calc R
B1 B 0.4523(3) 0.99586(11) 0.20190(11) 0.0216(6) Uani 1 1 d .

loop_
_atom_site_aniso_label
_atom_site_aniso_U_11
_atom_site_aniso_U_22
_atom_site_aniso_U_33
_atom_site_aniso_U_23
_atom_site_aniso_U_13
_atom_site_aniso_U_12
P1 0.0198(3) 0.0207(3) 0.0196(3) 0.0001(3) 0.0037(2) 0.0006(2)
F4 0.0373(9) 0.0605(11) 0.0375(9) -0.0160(8) 0.0163(7) -0.0040(7)
F14 0.0413(9) 0.0376(9) 0.0657(11) -0.0038(8) -0.0075(8) 0.0193(7)
F9 0.0313(8) 0.0544(10) 0.0380(9) -0.0056(8) -0.0126(7) -0.0024(7)
F15 0.0365(8) 0.0429(10) 0.0532(10) -0.0119(8) 0.0161(7) 0.0071(7)
F16 0.0411(8) 0.0351(9) 0.0237(8) -0.0028(6) 0.0080(6) 0.0029(6)
F13 0.0551(10) 0.0323(9) 0.0325(8) 0.0067(7) -0.0109(7) 0.0087(7)
F12 0.0394(8) 0.0317(8) 0.0217(7) 0.0021(6) 0.0021(6) 0.0054(6)
F6 0.0386(8) 0.0181(7) 0.0355(8) -0.0038(6) 0.0072(6) -0.0037(6)
F5 0.0402(9) 0.0317(9) 0.0464(9) -0.0194(7) 0.0078(7) 0.0024(7)
F2 0.0380(8) 0.0189(7) 0.0307(8) -0.0023(6) 0.0072(6) -0.0043(6)
F3 0.0371(8) 0.0419(9) 0.0372(9) 0.0006(7) 0.0119(7) -0.0128(7)
F21 0.0397(8) 0.0415(9) 0.0227(8) 0.0019(6) -0.0004(6) -0.0093(7)
F18 0.0347(8) 0.0307(8) 0.0412(9) -0.0002(7) -0.0087(7) -0.0077(6)
F17 0.0381(8) 0.0267(8) 0.0222(7) 0.0015(6) -0.0017(6) -0.0049(6)
F19 0.0318(8) 0.0289(8) 0.0514(9) 0.0044(7) 0.0124(7) -0.0066(6)
F20 0.0444(9) 0.0393(9) 0.0308(8) 0.0113(7) 0.0120(7) -0.0004(7)
F10 0.0335(8) 0.0394(9) 0.0388(9) 0.0081(7) -0.0024(7) 0.0123(7)
F11 0.0393(8) 0.0199(8) 0.0350(8) -0.0017(6) -0.0011(6) 0.0048(6)
F7 0.0335(8) 0.0186(7) 0.0319(8) -0.0023(6) -0.0031(6) 0.0027(6)
F8 0.0375(8) 0.0291(8) 0.0393(9) -0.0133(7) -0.0015(7) -0.0058(6)
F1 0.0249(7) 0.0261(8) 0.0277(7) 0.0003(6) 0.0036(6) 0.0047(6)
C31 0.0242(12) 0.0412(16) 0.0232(13) -0.0067(12) 0.0039(10) 0.0016(11)
C32 0.0302(13) 0.0255(14) 0.0274(13) -0.0098(11) -0.0014(10) 0.0036(10)
C33 0.0242(12) 0.0199(13) 0.0248(13) -0.0007(10) -0.0004(10) -0.0015(10)
C28 0.0227(12) 0.0203(13) 0.0187(12) 0.0010(10) -0.0012(9) 0.0012(9)
C40 0.0226(12) 0.0175(12) 0.0225(12) -0.0042(10) -0.0006(9) -0.0034(9)
C45 0.0271(12) 0.0248(14) 0.0212(13) -0.0048(10) -0.0008(10) -0.0040(10)
C44 0.0251(13) 0.0279(14) 0.0389(15) -0.0109(12) 0.0062(11) -0.0007(11)
C43 0.0262(13) 0.0204(13) 0.0471(17) -0.0055(12) -0.0091(12) 0.0053(10)
C37 0.0192(12) 0.0372(16) 0.0232(13) -0.0019(11) -0.0008(10) -0.0037(10)
C36 0.0273(13) 0.0226(13) 0.0236(13) -0.0062(11) 0.0058(10) -0.0065(10)
C35 0.0239(12) 0.0210(13) 0.0210(12) 0.0016(10) 0.0038(10) 0.0016(9)
C34 0.0243(12) 0.0227(13) 0.0182(12) 0.0016(10) 0.0048(9) -0.0014(9)
C41 0.0260(12) 0.0204(13) 0.0221(13) -0.0042(10) 0.0010(10) -0.0029(10)
C42 0.0315(13) 0.0206(13) 0.0280(14) 0.0013(11) -0.0084(11) -0.0011(10)
C30 0.0251(12) 0.0304(14) 0.0237(13) 0.0008(11) 0.0026(10) -0.0055(10)
C29 0.0273(12) 0.0173(13) 0.0218(12) -0.0036(10) -0.0023(10) -0.0004(10)
C46 0.0258(12) 0.0182(13) 0.0196(12) -0.0010(10) 0.0026(9) 0.0030(9)
C51 0.0282(13) 0.0229(14) 0.0241(13) -0.0009(10) 0.0009(10) 0.0009(10)
C50 0.0324(13) 0.0254(14) 0.0234(13) 0.0067(11) 0.0104(11) 0.0058(10)
C49 0.0231(12) 0.0185(13) 0.0394(15) 0.0026(11) 0.0085(11) -0.0007(10)
C48 0.0246(12) 0.0204(13) 0.0294(14) -0.0024(11) -0.0033(10) 0.0019(10)
C47 0.0293(13) 0.0179(13) 0.0228(13) 0.0022(10) 0.0037(10) 0.0038(10)
C39 0.0292(13) 0.0173(13) 0.0239(13) -0.0003(10) 0.0054(10) 0.0002(10)
C38 0.0238(12) 0.0290(14) 0.0252(13) 0.0064(11) 0.0034(10) 0.0067(10)
C17 0.0489(19) 0.051(2) 0.077(2) -0.0257(18) 0.0153(17) -0.0262(15)
C13 0.0308(14) 0.0364(16) 0.0339(15) -0.0118(12) 0.0131(12) -0.0119(11)
C12 0.0382(14) 0.0224(14) 0.0340(15) 0.0013(11) 0.0162(12) -0.0018(11)
C11 0.0255(12) 0.0254(14) 0.0218(12) -0.0020(10) 0.0093(10) 0.0007(10)
C10 0.0225(12) 0.0243(13) 0.0185(12) -0.0015(10) 0.0075(9) -0.0038(9)
C1 0.0199(11) 0.0236(13) 0.0176(12) 0.0014(10) 0.0012(9) -0.0011(9)
C6 0.0187(11) 0.0238(13) 0.0193(12) -0.0009(10) -0.0012(9) -0.0008(9)
C5 0.0279(13) 0.0225(13) 0.0234(13) 0.0033(10) 0.0002(10) -0.0030(10)
C4 0.0244(12) 0.0301(14) 0.0194(12) 0.0032(11) 0.0031(9) -0.0037(10)
C8 0.0568(18) 0.0456(18) 0.0305(15) 0.0008(13) 0.0202(13) -0.0145(14)
C9 0.0359(14) 0.0266(14) 0.0267(14) -0.0020(11) 0.0048(11) -0.0023(11)
C2 0.0203(11) 0.0239(13) 0.0244(12) 0.0006(10) 0.0033(9) 0.0002(9)
C3 0.0228(12) 0.0300(14) 0.0208(12) -0.0068(10) 0.0047(10) -0.0001(10)
C7 0.0450(16) 0.0251(15) 0.0450(17) -0.0048(12) 0.0221(13) -0.0019(12)
C16 0.0426(15) 0.0271(15) 0.0319(15) 0.0052(12) 0.0019(12) 0.0034(12)
C14 0.0240(13) 0.0473(18) 0.0279(14) -0.0099(13) 0.0014(11) -0.0063(11)
C15 0.0233(12) 0.0323(15) 0.0203(12) -0.0035(11) 0.0061(10) 0.0003(10)
C18 0.0307(14) 0.0476(17) 0.0269(14) 0.0055(13) -0.0033(11) 0.0004(12)
C19 0.0215(11) 0.0174(12) 0.0201(12) 0.0016(10) 0.0018(9) -0.0025(9)
C24 0.0219(12) 0.0196(13) 0.0239(12) 0.0060(10) 0.0048(9) 0.0007(9)
C23 0.0168(11) 0.0245(13) 0.0314(14) 0.0055(11) -0.0005(10) -0.0006(9)
C22 0.0265(12) 0.0200(13) 0.0227(13) 0.0031(10) -0.0029(10) -0.0012(9)
C21 0.0261(12) 0.0205(13) 0.0211(12) -0.0001(10) 0.0048(10) 0.0005(10)
C20 0.0233(12) 0.0157(12) 0.0203(12) 0.0012(9) 0.0036(9) -0.0023(9)
C25 0.0234(12) 0.0279(14) 0.0250(13) -0.0011(11) 0.0071(10) -0.0041(10)
C26 0.0360(15) 0.0403(17) 0.0293(14) -0.0011(12) -0.0084(11) -0.0049(12)
C27 0.0233(12) 0.0445(17) 0.0299(14) 0.0045(12) 0.0065(10) 0.0075(11)
B1 0.0261(14) 0.0186(14) 0.0197(14) -0.0015(11) 0.0007(11) -0.0012(11)

loop_
_atom_type_symbol
_atom_type_description
_atom_type_scat_dispersion_real
_atom_type_scat_dispersion_imag
_atom_type_scat_source
C C 0.0033 0.0016 'International Tables Vol C Tables 4.2.6.8 and 6.1.1.4'
H H 0.0000 0.0000 'International Tables Vol C Tables 4.2.6.8 and 6.1.1.4'
B B 0.0013 0.0007 'International Tables Vol C Tables 4.2.6.8 and 6.1.1.4'
F F 0.0171 0.0103 'International Tables Vol C Tables 4.2.6.8 and 6.1.1.4'
P P 0.1023 0.0942 'International Tables Vol C Tables 4.2.6.8 and 6.1.1.4'

loop_
_geom_angle_atom_site_label_1
_geom_angle_atom_site_label_2
_geom_angle_atom_site_label_3
_geom_angle
F1 P1 C19 102.84(9)
F1 P1 C1 105.01(9)
C19 P1 C1 114.12(10)
F1 P1 C10 102.41(9)
C19 P1 C10 117.93(10)
C1 P1 C10 112.34(10)
F4 C31 C30 120.4(2)
F4 C31 C32 121.3(2)
C30 C31 C32 118.4(2)
F5 C32 C31 119.5(2)
F5 C32 C33 120.2(2)
C31 C32 C33 120.3(2)
F6 C33 C32 115.1(2)
F6 C33 C28 120.6(2)
C32 C33 C28 124.3(2)
C33 C28 C29 112.8(2)
C33 C28 B1 128.2(2)
C29 C28 B1 118.9(2)
C41 C40 C45 113.1(2)
C41 C40 B1 128.0(2)
C45 C40 B1 118.7(2)
F16 C45 C44 115.8(2)
F16 C45 C40 119.1(2)
C44 C45 C40 125.1(2)
F15 C44 C43 120.2(2)
F15 C44 C45 120.9(2)
C43 C44 C45 118.9(2)
F14 C43 C44 120.5(2)
F14 C43 C42 120.0(2)
C44 C43 C42 119.4(2)
F9 C37 C36 120.6(2)
F9 C37 C38 120.1(2)
C36 C37 C38 119.2(2)
F8 C36 C37 119.6(2)
F8 C36 C35 120.9(2)
C37 C36 C35 119.5(2)
F7 C35 C36 114.4(2)
F7 C35 C34 121.2(2)
C36 C35 C34 124.4(2)
C35 C34 C39 112.9(2)
C35 C34 B1 127.8(2)
C39 C34 B1 119.1(2)
F12 C41 C42 114.6(2)
F12 C41 C40 121.6(2)
C42 C41 C40 123.8(2)
F13 C42 C43 119.6(2)
F13 C42 C41 120.7(2)
C43 C42 C41 119.7(2)
F3 C30 C31 119.9(2)
F3 C30 C29 120.8(2)
C31 C30 C29 119.2(2)
F2 C29 C30 115.7(2)
F2 C29 C28 119.2(2)
C30 C29 C28 125.0(2)
C51 C46 C47 113.1(2)
C51 C46 B1 127.6(2)
C47 C46 B1 118.91(19)
F21 C51 C50 114.6(2)
F21 C51 C46 121.7(2)
C50 C51 C46 123.7(2)
F20 C50 C49 119.4(2)
F20 C50 C51 120.4(2)
C49 C50 C51 120.2(2)
F19 C49 C48 120.9(2)
F19 C49 C50 120.3(2)
C48 C49 C50 118.8(2)
F18 C48 C49 119.7(2)
F18 C48 C47 120.7(2)
C49 C48 C47 119.5(2)
F17 C47 C48 116.2(2)
F17 C47 C46 119.2(2)
C48 C47 C46 124.6(2)
F11 C39 C38 116.1(2)
F11 C39 C34 119.4(2)
C38 C39 C34 124.5(2)
F10 C38 C37 119.9(2)
F10 C38 C39 120.7(2)
C37 C38 C39 119.4(2)
C13 C17 H21 109.5
C13 C17 H20 109.5
H21 C17 H20 109.5
C13 C17 H1 109.5
H21 C17 H1 109.5
H20 C17 H1 109.5
C14 C13 C12 118.3(2)
C14 C13 C17 120.6(3)
C12 C13 C17 121.0(3)
C13 C12 C11 122.6(2)
C13 C12 H22 118.7
C11 C12 H22 118.7
C12 C11 C10 117.8(2)
C12 C11 C16 117.8(2)
C10 C11 C16 124.4(2)
C11 C10 C15 120.7(2)
C11 C10 P1 123.14(17)
C15 C10 P1 116.06(17)
C6 C1 C2 120.7(2)
C6 C1 P1 117.25(16)
C2 C1 P1 122.00(17)
C5 C6 C1 118.0(2)
C5 C6 C9 117.5(2)
C1 C6 C9 124.5(2)
C6 C5 C4 122.7(2)
C6 C5 H5 118.7
C4 C5 H5 118.7
C3 C4 C5 118.0(2)
C3 C4 C8 120.7(2)
C5 C4 C8 121.3(2)
C4 C8 H2 109.5
C4 C8 H4 109.5
H2 C8 H4 109.5
C4 C8 H3 109.5
H2 C8 H3 109.5
H4 C8 H3 109.5
C6 C9 H6 109.5
C6 C9 H7 109.5
H6 C9 H7 109.5
C6 C9 H8 109.5
H6 C9 H8 109.5
H7 C9 H8 109.5
C3 C2 C1 117.8(2)
C3 C2 C7 116.7(2)
C1 C2 C7 125.4(2)
C4 C3 C2 122.7(2)
C4 C3 H9 118.6
C2 C3 H9 118.6
C2 C7 H10 109.5
C2 C7 H12 109.5
H10 C7 H12 109.5
C2 C7 H11 109.5
H10 C7 H11 109.5
H12 C7 H11 109.5
C11 C16 H13 109.5
C11 C16 H15 109.5
H13 C16 H15 109.5
C11 C16 H14 109.5
H13 C16 H14 109.5
H15 C16 H14 109.5
C13 C14 C15 122.8(2)
C13 C14 H19 118.6
C15 C14 H19 118.6
C14 C15 C10 117.8(2)
C14 C15 C18 117.0(2)
C10 C15 C18 125.2(2)
C15 C18 H17 109.5
C15 C18 H16 109.5
H17 C18 H16 109.5
C15 C18 H18 109.5
H17 C18 H18 109.5
H16 C18 H18 109.5
C20 C19 C24 120.1(2)
C20 C19 P1 116.52(16)
C24 C19 P1 123.09(16)
C23 C24 C19 117.8(2)
C23 C24 C27 116.9(2)
C19 C24 C27 125.2(2)
C24 C23 C22 122.9(2)
C24 C23 H30 118.6
C22 C23 H30 118.6
C23 C22 C21 117.8(2)
C23 C22 C26 120.6(2)
C21 C22 C26 121.6(2)
C20 C21 C22 122.6(2)
C20 C21 H26 118.7
C22 C21 H26 118.7
C21 C20 C19 118.5(2)
C21 C20 C25 117.96(19)
C19 C20 C25 123.6(2)
C20 C25 H23 109.5
C20 C25 H24 109.5
H23 C25 H24 109.5
C20 C25 H25 109.5
H23 C25 H25 109.5
H24 C25 H25 109.5
C22 C26 H28 109.5
C22 C26 H27 109.5
H28 C26 H27 109.5
C22 C26 H29 109.5
H28 C26 H29 109.5
H27 C26 H29 109.5
C24 C27 H33 109.5
C24 C27 H32 109.5
H33 C27 H32 109.5
C24 C27 H31 109.5
H33 C27 H31 109.5
H32 C27 H31 109.5
C34 B1 C46 112.61(18)
C34 B1 C28 102.98(18)
C46 B1 C28 113.42(18)
C34 B1 C40 113.32(18)
C46 B1 C40 101.85(18)
C28 B1 C40 113.09(18)

loop_
_geom_bond_atom_site_label_1
_geom_bond_atom_site_label_2
_geom_bond_distance
P1 F1 1.5610(14)
P1 C19 1.789(2)
P1 C1 1.791(2)
P1 C10 1.797(2)
F4 C31 1.344(3)
F14 C43 1.349(3)
F9 C37 1.354(3)
F15 C44 1.355(3)
F16 C45 1.362(3)
F13 C42 1.344(3)
F12 C41 1.356(3)
F6 C33 1.362(3)
F5 C32 1.356(3)
F2 C29 1.360(3)
F3 C30 1.347(3)
F21 C51 1.359(3)
F18 C48 1.350(3)
F17 C47 1.358(3)
F19 C49 1.352(3)
F20 C50 1.354(3)
F10 C38 1.356(3)
F11 C39 1.358(3)
F7 C35 1.360(3)
F8 C36 1.347(3)
C31 C30 1.376(3)
C31 C32 1.376(4)
C32 C33 1.382(3)
C33 C28 1.386(3)
C28 C29 1.391(3)
C28 B1 1.661(3)
C40 C41 1.390(3)
C40 C45 1.396(3)
C40 B1 1.667(3)
C45 C44 1.379(3)
C44 C43 1.373(4)
C43 C42 1.375(4)
C37 C36 1.368(3)
C37 C38 1.371(3)
C36 C35 1.385(3)
C35 C34 1.385(3)
C34 C39 1.395(3)
C34 B1 1.658(3)
C41 C42 1.389(3)
C30 C29 1.387(3)
C46 C51 1.392(3)
C46 C47 1.396(3)
C46 B1 1.661(3)
C51 C50 1.389(3)
C50 C49 1.371(3)
C49 C48 1.371(3)
C48 C47 1.381(3)
C39 C38 1.381(3)
C17 C13 1.513(4)
C17 H21 0.9800
C17 H20 0.9800
C17 H1 0.9800
C13 C14 1.381(4)
C13 C12 1.381(4)
C12 C11 1.396(3)
C12 H22 0.9500
C11 C10 1.409(3)
C11 C16 1.513(3)
C10 C15 1.423(3)
C1 C6 1.413(3)
C1 C2 1.418(3)
C6 C5 1.387(3)
C6 C9 1.519(3)
C5 C4 1.391(3)
C5 H5 0.9500
C4 C3 1.384(3)
C4 C8 1.507(3)
C8 H2 0.9800
C8 H4 0.9800
C8 H3 0.9800
C9 H6 0.9800
C9 H7 0.9800
C9 H8 0.9800
C2 C3 1.390(3)
C2 C7 1.513(3)
C3 H9 0.9500
C7 H10 0.9800
C7 H12 0.9800
C7 H11 0.9800
C16 H13 0.9800
C16 H15 0.9800
C16 H14 0.9800
C14 C15 1.387(3)
C14 H19 0.9500
C15 C18 1.513(3)
C18 H17 0.9800
C18 H16 0.9800
C18 H18 0.9800
C19 C20 1.416(3)
C19 C24 1.429(3)
C24 C23 1.387(3)
C24 C27 1.517(3)
C23 C22 1.390(3)
C23 H30 0.9500
C22 C21 1.392(3)
C22 C26 1.507(3)
C21 C20 1.385(3)
C21 H26 0.9500
C20 C25 1.523(3)
C25 H23 0.9800
C25 H24 0.9800
C25 H25 0.9800
C26 H28 0.9800
C26 H27 0.9800
C26 H29 0.9800
C27 H33 0.9800
C27 H32 0.9800
C27 H31 0.9800

loop_
_geom_torsion_atom_site_label_1
_geom_torsion_atom_site_label_2
_geom_torsion_atom_site_label_3
_geom_torsion_atom_site_label_4
_geom_torsion
F4 C31 C32 F5 0.4(4)
C30 C31 C32 F5 -178.2(2)
F4 C31 C32 C33 178.4(2)
C30 C31 C32 C33 -0.2(4)
F5 C32 C33 F6 1.3(3)
C31 C32 C33 F6 -176.6(2)
F5 C32 C33 C28 -179.9(2)
C31 C32 C33 C28 2.2(4)
F6 C33 C28 C29 175.51(19)
C32 C33 C28 C29 -3.3(3)
F6 C33 C28 B1 -1.1(4)
C32 C33 C28 B1 -179.8(2)
C41 C40 C45 F16 178.98(19)
B1 C40 C45 F16 3.5(3)
C41 C40 C45 C44 -2.3(3)
B1 C40 C45 C44 -177.8(2)
F16 C45 C44 F15 -0.2(3)
C40 C45 C44 F15 -178.9(2)
F16 C45 C44 C43 179.5(2)
C40 C45 C44 C43 0.8(4)
F15 C44 C43 F14 -0.2(4)
C45 C44 C43 F14 -179.9(2)
F15 C44 C43 C42 -179.9(2)
C45 C44 C43 C42 0.4(4)
F9 C37 C36 F8 1.4(3)
C38 C37 C36 F8 -178.8(2)
F9 C37 C36 C35 -179.5(2)
C38 C37 C36 C35 0.4(3)
F8 C36 C35 F7 0.2(3)
C37 C36 C35 F7 -178.87(19)
F8 C36 C35 C34 179.3(2)
C37 C36 C35 C34 0.2(4)
F7 C35 C34 C39 177.91(19)
C36 C35 C34 C39 -1.1(3)
F7 C35 C34 B1 3.4(3)
C36 C35 C34 B1 -175.6(2)
C45 C40 C41 F12 -177.37(19)
B1 C40 C41 F12 -2.4(3)
C45 C40 C41 C42 2.9(3)
B1 C40 C41 C42 177.9(2)
F14 C43 C42 F13 0.8(3)
C44 C43 C42 F13 -179.5(2)
F14 C43 C42 C41 -179.5(2)
C44 C43 C42 C41 0.2(4)
F12 C41 C42 F13 -2.1(3)
C40 C41 C42 F13 177.7(2)
F12 C41 C42 C43 178.2(2)
C40 C41 C42 C43 -2.0(4)
F4 C31 C30 F3 1.8(4)
C32 C31 C30 F3 -179.6(2)
F4 C31 C30 C29 -178.9(2)
C32 C31 C30 C29 -0.3(4)
F3 C30 C29 F2 -0.5(3)
C31 C30 C29 F2 -179.9(2)
F3 C30 C29 C28 178.2(2)
C31 C30 C29 C28 -1.1(4)
C33 C28 C29 F2 -178.52(19)
B1 C28 C29 F2 -1.6(3)
C33 C28 C29 C30 2.7(3)
B1 C28 C29 C30 179.7(2)
C47 C46 C51 F21 -177.4(2)
B1 C46 C51 F21 -4.5(4)
C47 C46 C51 C50 1.1(3)
B1 C46 C51 C50 174.0(2)
F21 C51 C50 F20 -3.0(3)
C46 C51 C50 F20 178.4(2)
F21 C51 C50 C49 176.4(2)
C46 C51 C50 C49 -2.2(4)
F20 C50 C49 F19 0.3(3)
C51 C50 C49 F19 -179.2(2)
F20 C50 C49 C48 -178.2(2)
C51 C50 C49 C48 2.4(4)
F19 C49 C48 F18 -1.6(3)
C50 C49 C48 F18 176.8(2)
F19 C49 C48 C47 179.9(2)
C50 C49 C48 C47 -1.6(3)
F18 C48 C47 F17 2.6(3)
C49 C48 C47 F17 -179.0(2)
F18 C48 C47 C46 -177.7(2)
C49 C48 C47 C46 0.7(4)
C51 C46 C47 F17 179.28(19)
B1 C46 C47 F17 5.7(3)
C51 C46 C47 C48 -0.4(3)
B1 C46 C47 C48 -174.0(2)
C35 C34 C39 F11 -179.43(19)
B1 C34 C39 F11 -4.4(3)
C35 C34 C39 C38 1.6(3)
B1 C34 C39 C38 176.6(2)
F9 C37 C38 F10 0.5(3)
C36 C37 C38 F10 -179.3(2)
F9 C37 C38 C39 180.0(2)
C36 C37 C38 C39 0.1(3)
F11 C39 C38 F10 -0.7(3)
C34 C39 C38 F10 178.3(2)
F11 C39 C38 C37 179.8(2)
C34 C39 C38 C37 -1.2(4)
C14 C13 C12 C11 -0.6(4)
C17 C13 C12 C11 178.6(2)
C13 C12 C11 C10 0.4(3)
C13 C12 C11 C16 -178.5(2)
C12 C11 C10 C15 -0.8(3)
C16 C11 C10 C15 178.1(2)
C12 C11 C10 P1 -177.60(17)
C16 C11 C10 P1 1.3(3)
F1 P1 C10 C11 -134.49(18)
C19 P1 C10 C11 -22.5(2)
C1 P1 C10 C11 113.35(19)
F1 P1 C10 C15 48.55(18)
C19 P1 C10 C15 160.52(16)
C1 P1 C10 C15 -63.61(19)
F1 P1 C1 C6 41.27(18)
C19 P1 C1 C6 -70.57(19)
C10 P1 C1 C6 151.81(17)
F1 P1 C1 C2 -139.00(18)
C19 P1 C1 C2 109.16(19)
C10 P1 C1 C2 -28.5(2)
C2 C1 C6 C5 2.6(3)
P1 C1 C6 C5 -177.70(16)
C2 C1 C6 C9 -176.9(2)
P1 C1 C6 C9 2.8(3)
C1 C6 C5 C4 0.6(3)
C9 C6 C5 C4 -179.9(2)
C6 C5 C4 C3 -2.6(3)
C6 C5 C4 C8 178.2(2)
C6 C1 C2 C3 -3.5(3)
P1 C1 C2 C3 176.75(17)
C6 C1 C2 C7 174.2(2)
P1 C1 C2 C7 -5.5(3)
C5 C4 C3 C2 1.6(3)
C8 C4 C3 C2 -179.2(2)
C1 C2 C3 C4 1.4(3)
C7 C2 C3 C4 -176.5(2)
C12 C13 C14 C15 1.1(4)
C17 C13 C14 C15 -178.1(2)
C13 C14 C15 C10 -1.4(4)
C13 C14 C15 C18 178.3(2)
C11 C10 C15 C14 1.3(3)
P1 C10 C15 C14 178.30(17)
C11 C10 C15 C18 -178.4(2)
P1 C10 C15 C18 -1.4(3)
F1 P1 C19 C20 45.10(18)
C1 P1 C19 C20 158.24(17)
C10 P1 C19 C20 -66.6(2)
F1 P1 C19 C24 -128.32(19)
C1 P1 C19 C24 -15.2(2)
C10 P1 C19 C24 119.94(19)
C20 C19 C24 C23 -5.7(3)
P1 C19 C24 C23 167.47(17)
C20 C19 C24 C27 173.2(2)
P1 C19 C24 C27 -13.6(3)
C19 C24 C23 C22 1.5(3)
C27 C24 C23 C22 -177.6(2)
C24 C23 C22 C21 3.5(3)
C24 C23 C22 C26 -176.4(2)
C23 C22 C21 C20 -4.4(3)
C26 C22 C21 C20 175.5(2)
C22 C21 C20 C19 0.2(3)
C22 C21 C20 C25 -179.8(2)
C24 C19 C20 C21 4.9(3)
P1 C19 C20 C21 -168.70(17)
C24 C19 C20 C25 -175.0(2)
P1 C19 C20 C25 11.3(3)
C35 C34 B1 C46 -124.4(2)
C39 C34 B1 C46 61.4(3)
C35 C34 B1 C28 113.1(2)
C39 C34 B1 C28 -61.1(2)
C35 C34 B1 C40 -9.5(3)
C39 C34 B1 C40 176.35(19)
C51 C46 B1 C34 10.0(3)
C47 C46 B1 C34 -177.44(19)
C51 C46 B1 C28 126.5(2)
C47 C46 B1 C28 -61.0(3)
C51 C46 B1 C40 -111.7(2)
C47 C46 B1 C40 60.9(2)
C33 C28 B1 C34 114.9(2)
C29 C28 B1 C34 -61.5(2)
C33 C28 B1 C46 -7.1(3)
C29 C28 B1 C46 176.5(2)
C33 C28 B1 C40 -122.5(2)
C29 C28 B1 C40 61.1(3)
C41 C40 B1 C34 123.1(2)
C45 C40 B1 C34 -62.2(3)
C41 C40 B1 C46 -115.7(2)
C45 C40 B1 C46 59.0(2)
C41 C40 B1 C28 6.4(3)
C45 C40 B1 C28 -178.89(19)
